data_7233601
loop_
_publ_author_name
'Xitao Liu'
'Xinqiang Wang'
'Xin Yin'
'Shaojun Zhang'
'Lei Wang'
'Luyi Zhu'
'Guanghui Zhang'
'Dong Xu'

_publ_section_title
;
 Characterization and strong piezoelectric response of an organometallic
 nonlinear optical crystal: CdHg(SCN)4(C2H6SO)2
;
_journal_name_full 'Journal of Materials Chemistry C'
_journal_page_first 723
_journal_page_last 730
_journal_paper_doi 10.1039/C3TC31433B
_journal_volume 2
_journal_year 2014
_chemical_formula_moiety 'C8 H12 Cd Hg N4 O2 S6'
_chemical_formula_sum 'C8 H12 Cd Hg N4 O2 S6'
_chemical_formula_weight 701.57
_space_group_IT_number 19
_space_group_name_Hall 'P 2ac 2ab'
_space_group_name_H-M_alt 'P 21 21 21'
_symmetry_cell_setting orthorhombic
_symmetry_space_group_name_Hall 'P 2ac 2ab'
_symmetry_space_group_name_H-M 'P 21 21 21'
_atom_sites_solution_hydrogens geom
_atom_sites_solution_primary direct
_atom_sites_solution_secondary difmap
_cell_angle_alpha 90.00
_cell_angle_beta 90.00
_cell_angle_gamma 90.00
_cell_formula_units_Z 4
_cell_length_a 8.52860(10)
_cell_length_b 8.5521(2)
_cell_length_c 28.2714(7)
_cell_measurement_reflns_used 2370
_cell_measurement_temperature 296(2)
_cell_measurement_theta_max 26.83
_cell_measurement_theta_min 3.67
_cell_volume 2062.04(7)
_computing_cell_refinement 'APEX2 Software Suite (Bruker,2005)'
_computing_data_collection 'APEX2 Software Suite (Bruker,2005)'
_computing_data_reduction 'APEX2 Software Suite (Bruker,2005)'
_computing_molecular_graphics 'SHELXTL (Bruker, 1997)'
_computing_publication_material 'WINGX (Farrugia,1999)'
_computing_structure_refinement 'SHELXL-97 (Sheldrick, 1997)'
_computing_structure_solution 'SHELXS-97 (Sheldrick, 1990)'
_diffrn_ambient_temperature 296(2)
_diffrn_measured_fraction_theta_full 0.988
_diffrn_measured_fraction_theta_max 0.988
_diffrn_measurement_device_type 'CCD area detector'
_diffrn_measurement_method 'phi and omega scans'
_diffrn_radiation_monochromator graphite
_diffrn_radiation_source 'fine-focus sealed tube'
_diffrn_radiation_type MoK\a
_diffrn_radiation_wavelength 0.71073
_diffrn_reflns_av_R_equivalents 0.0293
_diffrn_reflns_av_sigmaI/netI 0.0541
_diffrn_reflns_limit_h_max 9
_diffrn_reflns_limit_h_min -11
_diffrn_reflns_limit_k_max 10
_diffrn_reflns_limit_k_min -11
_diffrn_reflns_limit_l_max 36
_diffrn_reflns_limit_l_min -36
_diffrn_reflns_number 10216
_diffrn_reflns_theta_full 27.37
_diffrn_reflns_theta_max 27.37
_diffrn_reflns_theta_min 2.49
_exptl_absorpt_coefficient_mu 9.081
_exptl_absorpt_correction_T_max 0.3848
_exptl_absorpt_correction_T_min 0.2192
_exptl_absorpt_correction_type multi-scan
_exptl_absorpt_process_details 'APEX2 Software Suite (Bruker,2005)'
_exptl_crystal_colour colorless
_exptl_crystal_density_diffrn 2.260
_exptl_crystal_density_method 'not measured'
_exptl_crystal_description prism
_exptl_crystal_F_000 1312
_exptl_crystal_size_max 0.24
_exptl_crystal_size_mid 0.15
_exptl_crystal_size_min 0.13
_refine_diff_density_max 0.742
_refine_diff_density_min -0.423
_refine_diff_density_rms 0.097
_refine_ls_abs_structure_details 'Flack H D (1983), Acta Cryst. A39, 876-881'
_refine_ls_abs_structure_Flack 0.025(7)
_refine_ls_extinction_coef 0.00206(7)
_refine_ls_extinction_expression Fc^*^=kFc[1+0.001xFc^2^\l^3^/sin(2\q)]^-1/4^
_refine_ls_extinction_method SHELXL
_refine_ls_goodness_of_fit_ref 0.876
_refine_ls_hydrogen_treatment constr
_refine_ls_matrix_type full
_refine_ls_number_parameters 204
_refine_ls_number_reflns 4592
_refine_ls_number_restraints 0
_refine_ls_restrained_S_all 0.876
_refine_ls_R_factor_all 0.0563
_refine_ls_R_factor_gt 0.0305
_refine_ls_shift/su_max 0.002
_refine_ls_shift/su_mean 0.000
_refine_ls_structure_factor_coef Fsqd
_refine_ls_weighting_details 'calc w=1/[\s^2^(Fo^2^)+(0.0000P)^2^+0.0000P] where P=(Fo^2^+2Fc^2^)/3'
_refine_ls_weighting_scheme calc
_refine_ls_wR_factor_gt 0.0495
_refine_ls_wR_factor_ref 0.0553
_reflns_number_gt 3242
_reflns_number_total 4592
_reflns_threshold_expression >2sigma(I)
_cod_data_source_file J-Mater-Chem-C-2014-2-723.cif
_cod_data_source_block 1
_cod_depositor_comments
;
The following automatic conversions were performed:

data item '_symmetry_cell_setting' value 'Orthorhombic' was changed
to 'orthorhombic' in accordance with the built-in table derived from
the CIF Core dictionary named 'cif_core.dic' version 2.4.5 last
updated on 2014-11-21.

Automatic conversion script
Id: cif_fix_values 6909 2019-04-08 15:41:33Z antanas 
;
_cod_database_code 7233601

loop_
_symmetry_equiv_pos_as_xyz
'x, y, z'
'x+1/2, -y+1/2, -z'
'-x, y+1/2, -z+1/2'
'-x+1/2, -y, z+1/2'

loop_
_atom_site_label
_atom_site_type_symbol
_atom_site_fract_x
_atom_site_fract_y
_atom_site_fract_z
_atom_site_U_iso_or_equiv
_atom_site_adp_type
_atom_site_occupancy
_atom_site_symmetry_multiplicity
_atom_site_calc_flag
_atom_site_refinement_flags
_atom_site_disorder_assembly
_atom_site_disorder_group
C1 C 0.8359(7) 0.5748(6) 0.8963(3) 0.0488(19) Uani 1 1 d . . .
C2 C 0.9503(11) 0.3988(9) 1.0296(3) 0.111(3) Uani 1 1 d . . .
H2A H 1.0338 0.3598 1.0491 0.166 Uiso 1 1 calc R . .
H2B H 0.8582 0.4140 1.0486 0.166 Uiso 1 1 calc R . .
H2C H 0.9810 0.4967 1.0158 0.166 Uiso 1 1 calc R . .
C3 C 0.9258(11) 0.0953(8) 1.0187(4) 0.137(5) Uani 1 1 d . . .
H3A H 0.8905 0.0080 1.0002 0.205 Uiso 1 1 calc R . .
H3B H 0.8622 0.1045 1.0465 0.205 Uiso 1 1 calc R . .
H3C H 1.0332 0.0795 1.0276 0.205 Uiso 1 1 calc R . .
C4 C 1.1230(7) 0.2986(10) 0.7165(3) 0.090(3) Uani 1 1 d . . .
H4A H 1.2285 0.3016 0.7283 0.135 Uiso 1 1 calc R . .
H4B H 1.1109 0.3754 0.6920 0.135 Uiso 1 1 calc R . .
H4C H 1.1014 0.1966 0.7038 0.135 Uiso 1 1 calc R . .
C5 C 0.8173(7) 0.3213(13) 0.7315(3) 0.116(4) Uani 1 1 d . . .
H5A H 0.8012 0.2139 0.7230 0.173 Uiso 1 1 calc R . .
H5B H 0.8222 0.3841 0.7034 0.173 Uiso 1 1 calc R . .
H5C H 0.7320 0.3562 0.7510 0.173 Uiso 1 1 calc R . .
C6 C 1.3577(6) 0.4143(6) 0.8418(3) 0.0454(17) Uani 1 1 d . . .
C7 C 0.6636(6) 0.0756(6) 0.8605(2) 0.0430(17) Uani 1 1 d . . .
C8 C 1.1710(6) -0.1211(6) 0.9005(2) 0.0414(16) Uani 1 1 d . . .
Cd1 Cd 1.01935(4) 0.23545(4) 0.874193(16) 0.03543(9) Uani 1 1 d . . .
Hg1 Hg 0.50633(2) 0.73851(2) 0.875832(11) 0.05306(10) Uani 1 1 d . . .
N1 N 0.8988(5) 0.4792(5) 0.8756(2) 0.0578(16) Uani 1 1 d . . .
N2 N 0.7675(5) 0.1313(5) 0.8790(2) 0.0554(15) Uani 1 1 d . . .
N3 N 1.1150(5) -0.0114(5) 0.8848(2) 0.0492(15) Uani 1 1 d . . .
N4 N 1.2588(6) 0.3482(5) 0.8587(2) 0.0594(17) Uani 1 1 d . . .
O1 O 0.9999(5) 0.1958(4) 0.79428(14) 0.0560(10) Uani 1 1 d . . .
O2 O 1.0537(4) 0.2656(5) 0.95379(13) 0.0520(10) Uani 1 1 d . . .
S1 S 0.25252(16) 0.7211(2) 0.92334(7) 0.0640(6) Uani 1 1 d . . .
S2 S 0.5092(2) 0.99916(15) 0.83293(7) 0.0607(5) Uani 1 1 d . . .
S3 S 0.74804(18) 0.7134(3) 0.92752(8) 0.0713(6) Uani 1 1 d . . .
S4 S 0.5042(2) 0.51119(18) 0.81728(8) 0.0765(6) Uani 1 1 d . . .
S5 S 0.91030(15) 0.2657(2) 0.98532(6) 0.0548(4) Uani 1 1 d . . .
S6 S 0.9921(2) 0.33893(16) 0.76257(6) 0.0571(4) Uani 1 1 d . . .

loop_
_atom_site_aniso_label
_atom_site_aniso_U_11
_atom_site_aniso_U_22
_atom_site_aniso_U_33
_atom_site_aniso_U_23
_atom_site_aniso_U_13
_atom_site_aniso_U_12
C1 0.045(3) 0.037(3) 0.064(6) 0.016(4) -0.013(3) 0.001(2)
C2 0.130(8) 0.133(7) 0.069(7) -0.059(6) 0.004(6) 0.019(6)
C3 0.149(9) 0.094(5) 0.167(11) 0.075(7) 0.098(8) 0.042(6)
C4 0.095(5) 0.105(6) 0.071(7) 0.023(6) 0.035(4) -0.002(5)
C5 0.065(4) 0.197(10) 0.085(7) 0.048(8) -0.009(5) 0.004(5)
C6 0.043(3) 0.042(3) 0.051(5) -0.014(4) -0.010(3) -0.001(3)
C7 0.036(3) 0.039(3) 0.054(5) 0.008(3) 0.014(3) -0.002(2)
C8 0.034(3) 0.047(3) 0.043(5) -0.007(3) 0.008(3) -0.001(2)
Cd1 0.03635(17) 0.03613(16) 0.0338(2) 0.0000(2) -0.00083(19) -0.0005(2)
Hg1 0.03649(10) 0.03656(11) 0.0861(2) -0.00553(13) -0.00028(13) -0.00059(13)
N1 0.053(3) 0.042(3) 0.078(5) 0.002(3) -0.015(3) 0.010(2)
N2 0.043(3) 0.051(3) 0.073(5) 0.001(3) -0.003(3) -0.009(2)
N3 0.046(3) 0.043(3) 0.059(4) 0.000(3) 0.001(3) 0.011(2)
N4 0.048(3) 0.049(3) 0.081(5) -0.011(3) 0.012(3) -0.015(2)
O1 0.082(3) 0.0491(18) 0.037(3) 0.002(2) -0.002(3) -0.002(3)
O2 0.0467(17) 0.077(3) 0.033(3) -0.003(3) -0.0002(17) -0.008(2)
S1 0.0549(8) 0.0494(10) 0.0877(16) 0.0230(12) 0.0197(9) 0.0133(8)
S2 0.0510(10) 0.0532(7) 0.0779(14) 0.0108(9) -0.0176(10) -0.0101(8)
S3 0.0615(8) 0.0713(13) 0.0811(17) -0.0241(13) -0.0219(10) 0.0190(9)
S4 0.0727(13) 0.0708(9) 0.0861(16) -0.0298(11) 0.0358(13) -0.0274(10)
S5 0.0545(7) 0.0690(10) 0.0409(11) -0.0024(11) 0.0053(7) 0.0062(9)
S6 0.0817(11) 0.0530(7) 0.0365(10) 0.0035(8) -0.0012(11) 0.0030(9)

loop_
_atom_type_symbol
_atom_type_description
_atom_type_scat_dispersion_real
_atom_type_scat_dispersion_imag
_atom_type_scat_source
C C 0.0033 0.0016 'International Tables Vol C Tables 4.2.6.8 and 6.1.1.4'
H H 0.0000 0.0000 'International Tables Vol C Tables 4.2.6.8 and 6.1.1.4'
N N 0.0061 0.0033 'International Tables Vol C Tables 4.2.6.8 and 6.1.1.4'
O O 0.0106 0.0060 'International Tables Vol C Tables 4.2.6.8 and 6.1.1.4'
S S 0.1246 0.1234 'International Tables Vol C Tables 4.2.6.8 and 6.1.1.4'
Cd Cd -0.8075 1.2024 'International Tables Vol C Tables 4.2.6.8 and 6.1.1.4'
Hg Hg -2.3894 9.2266 'International Tables Vol C Tables 4.2.6.8 and 6.1.1.4'

loop_
_geom_angle_atom_site_label_1
_geom_angle_atom_site_label_2
_geom_angle_atom_site_label_3
_geom_angle
_geom_angle_site_symmetry_1
_geom_angle_site_symmetry_3
N1 C1 S3 178.5(6) . .
S5 C2 H2A 109.5 . .
S5 C2 H2B 109.5 . .
H2A C2 H2B 109.5 . .
S5 C2 H2C 109.5 . .
H2A C2 H2C 109.5 . .
H2B C2 H2C 109.5 . .
S5 C3 H3A 109.5 . .
S5 C3 H3B 109.5 . .
H3A C3 H3B 109.5 . .
S5 C3 H3C 109.5 . .
H3A C3 H3C 109.5 . .
H3B C3 H3C 109.5 . .
S6 C4 H4A 109.5 . .
S6 C4 H4B 109.5 . .
H4A C4 H4B 109.5 . .
S6 C4 H4C 109.5 . .
H4A C4 H4C 109.5 . .
H4B C4 H4C 109.5 . .
S6 C5 H5A 109.5 . .
S6 C5 H5B 109.5 . .
H5A C5 H5B 109.5 . .
S6 C5 H5C 109.5 . .
H5A C5 H5C 109.5 . .
H5B C5 H5C 109.5 . .
N4 C6 S4 179.5(7) . 1_655
N2 C7 S2 178.3(6) . 1_545
N3 C8 S1 179.7(7) . 1_645
N3 Cd1 O2 85.92(18) . .
N3 Cd1 O1 91.09(17) . .
O2 Cd1 O1 176.22(12) . .
N3 Cd1 N4 95.49(17) . .
O2 Cd1 N4 91.51(18) . .
O1 Cd1 N4 86.47(19) . .
N3 Cd1 N1 170.0(2) . .
O2 Cd1 N1 86.49(19) . .
O1 Cd1 N1 96.74(19) . .
N4 Cd1 N1 91.15(17) . .
N3 Cd1 N2 88.17(16) . .
O2 Cd1 N2 95.94(18) . .
O1 Cd1 N2 86.26(19) . .
N4 Cd1 N2 171.9(2) . .
N1 Cd1 N2 86.21(16) . .
S3 Hg1 S2 110.00(7) . .
S3 Hg1 S1 112.41(6) . .
S2 Hg1 S1 108.12(6) . .
S3 Hg1 S4 108.36(7) . .
S2 Hg1 S4 111.04(7) . .
S1 Hg1 S4 106.90(6) . .
C1 N1 Cd1 149.3(6) . .
C7 N2 Cd1 148.6(5) . .
C8 N3 Cd1 163.7(5) . .
C6 N4 Cd1 163.6(6) . .
S6 O1 Cd1 117.79(19) . .
S5 O2 Cd1 118.46(18) . .
C8 S1 Hg1 96.0(2) 1_465 .
C7 S2 Hg1 97.4(2) 1_565 .
C1 S3 Hg1 97.0(2) . .
C6 S4 Hg1 96.6(2) 1_455 .
O2 S5 C2 105.6(4) . .
O2 S5 C3 104.9(3) . .
C2 S5 C3 98.3(5) . .
O1 S6 C5 105.4(4) . .
O1 S6 C4 104.7(3) . .
C5 S6 C4 98.8(4) . .

loop_
_geom_bond_atom_site_label_1
_geom_bond_atom_site_label_2
_geom_bond_distance
_geom_bond_site_symmetry_2
C1 N1 1.140(7) .
C1 S3 1.657(7) .
C2 S5 1.727(7) .
C2 H2A 0.9600 .
C2 H2B 0.9600 .
C2 H2C 0.9600 .
C3 S5 1.741(7) .
C3 H3A 0.9600 .
C3 H3B 0.9600 .
C3 H3C 0.9600 .
C4 S6 1.751(7) .
C4 H4A 0.9600 .
C4 H4B 0.9600 .
C4 H4C 0.9600 .
C5 S6 1.737(7) .
C5 H5A 0.9600 .
C5 H5B 0.9600 .
C5 H5C 0.9600 .
C6 N4 1.123(7) .
C6 S4 1.651(6) 1_655
C7 N2 1.134(7) .
C7 S2 1.664(7) 1_545
C8 N3 1.142(6) .
C8 S1 1.650(6) 1_645
Cd1 N3 2.283(4) .
Cd1 O2 2.284(4) .
Cd1 O1 2.291(4) .
Cd1 N4 2.300(5) .
Cd1 N1 2.325(4) .
Cd1 N2 2.330(5) .
Hg1 S3 2.5359(16) .
Hg1 S2 2.5379(15) .
Hg1 S1 2.5520(15) .
Hg1 S4 2.5534(17) .
O1 S6 1.518(4) .
O2 S5 1.514(4) .
S1 C8 1.650(6) 1_465
S2 C7 1.664(7) 1_565
S4 C6 1.651(6) 1_455

loop_
_geom_torsion_atom_site_label_1
_geom_torsion_atom_site_label_2
_geom_torsion_atom_site_label_3
_geom_torsion_atom_site_label_4
_geom_torsion
_geom_torsion_site_symmetry_1
_geom_torsion_site_symmetry_2
_geom_torsion_site_symmetry_3
_geom_torsion_site_symmetry_4
O2 Cd1 N1 C1 -21.3(9) . . . .
O1 Cd1 N1 C1 160.7(9) . . . .
N4 Cd1 N1 C1 -112.8(9) . . . .
N2 Cd1 N1 C1 74.9(9) . . . .
N3 Cd1 N2 C7 -87.6(9) . . . .
O2 Cd1 N2 C7 -173.3(9) . . . .
O1 Cd1 N2 C7 3.6(9) . . . .
N1 Cd1 N2 C7 100.6(9) . . . .
O2 Cd1 N3 C8 -10.4(16) . . . .
O1 Cd1 N3 C8 167.3(16) . . . .
N4 Cd1 N3 C8 80.8(16) . . . .
N2 Cd1 N3 C8 -106.5(16) . . . .
N3 Cd1 N4 C6 125.1(17) . . . .
O2 Cd1 N4 C6 -148.9(17) . . . .
O1 Cd1 N4 C6 34.3(17) . . . .
N1 Cd1 N4 C6 -62.3(17) . . . .
N3 Cd1 O1 S6 -159.7(3) . . . .
N4 Cd1 O1 S6 -64.3(3) . . . .
N1 Cd1 O1 S6 26.5(3) . . . .
N2 Cd1 O1 S6 112.2(3) . . . .
N3 Cd1 O2 S5 -106.3(3) . . . .
N4 Cd1 O2 S5 158.3(3) . . . .
N1 Cd1 O2 S5 67.3(3) . . . .
N2 Cd1 O2 S5 -18.5(3) . . . .
S3 Hg1 S1 C8 130.5(2) . . . 1_465
S2 Hg1 S1 C8 8.9(2) . . . 1_465
S4 Hg1 S1 C8 -110.7(2) . . . 1_465
S3 Hg1 S2 C7 -7.5(2) . . . 1_565
S1 Hg1 S2 C7 115.6(2) . . . 1_565
S4 Hg1 S2 C7 -127.4(2) . . . 1_565
S2 Hg1 S3 C1 -110.6(2) . . . .
S1 Hg1 S3 C1 128.9(2) . . . .
S4 Hg1 S3 C1 11.0(2) . . . .
S3 Hg1 S4 C6 108.2(2) . . . 1_455
S2 Hg1 S4 C6 -130.9(2) . . . 1_455
S1 Hg1 S4 C6 -13.2(2) . . . 1_455
Cd1 O2 S5 C2 -144.2(4) . . . .
Cd1 O2 S5 C3 112.6(4) . . . .
Cd1 O1 S6 C5 -121.8(4) . . . .
Cd1 O1 S6 C4 134.5(3) . . . .
